data_7109674
loop_
_publ_author_name
'David J. Cooke'
'Jasmine M. Cross'
'Rebecca V. Fennessy'
'Lindsay P. Harding'
'Craig R. Rice'
'Christopher Slater'

_publ_section_title
;
 Steric control of the formation of dinuclear double helicate and
 dinuclear meso-helicate assemblies
;
_journal_name_full Chem.Commun.
_journal_page_first 7785
_journal_paper_doi 10.1039/c3cc44611e
_journal_volume 49
_journal_year 2013
_chemical_formula_moiety 'C92 H64 N12 O2 S4 Zn2, 4(C F3 O3 S)(C H3 N O2) (C H3 C O2 C H2 C H3)'
_chemical_formula_sum 'C101 H75 F12 N13 O18 S8 Zn2'
_chemical_formula_weight 1926.81
_space_group_crystal_system monoclinic
_space_group_IT_number 15
_space_group_name_Hall '-C 2yc'
_space_group_name_H-M_alt 'C 1 2/c 1'
_symmetry_space_group_name_Hall '-C 2yc'
_symmetry_space_group_name_H-M 'C 1 2/c 1'
_audit_creation_date 2013-07-12
_audit_creation_method
;
  Olex2 1.2
  (compiled Apr 23 2013 17:59:47, GUI svn.r4466)
;
_cell_angle_alpha 90
_cell_angle_beta 105.746(2)
_cell_angle_gamma 90
_cell_formula_units_Z 4
_cell_length_a 40.525(4)
_cell_length_b 24.073(2)
_cell_length_c 12.188(1)
_cell_measurement_reflns_used 6298
_cell_measurement_temperature 150.01
_cell_measurement_theta_max 22.38
_cell_measurement_theta_min 2.59
_cell_volume 11443.9(18)
_computing_molecular_graphics
;
O. V. Dolomanov, L. J. Bourhis, R. J. Gildea, J. A. K. Howard and H. Puschmann,
OLEX2: a complete structure solution, refinement and analysis program.
J. Appl. Cryst. (2009). 42, 339-341.
;
_computing_publication_material
;
O. V. Dolomanov, L. J. Bourhis, R. J. Gildea, J. A. K. Howard and H. Puschmann,
OLEX2: a complete structure solution, refinement and analysis program.
J. Appl. Cryst. (2009). 42, 339-341.
;
_computing_structure_refinement
;
olex2.refine (L.J. Bourhis, O.V. Dolomanov, R.J. Gildea, J.A.K. Howard,
H. Puschmann, in preparation, 2011)
;
_diffrn_ambient_temperature 150.01
_diffrn_measured_fraction_theta_full 0.9829
_diffrn_measured_fraction_theta_max 0.9829
_diffrn_measurement_device_type 'Bruker APEX-II CCD'
_diffrn_measurement_method '\f and \w scans'
_diffrn_radiation_monochromator graphite
_diffrn_radiation_type MoK\a
_diffrn_radiation_wavelength 0.71073
_diffrn_reflns_av_R_equivalents 0.0675
_diffrn_reflns_av_unetI/netI 0.0978
_diffrn_reflns_limit_h_max 54
_diffrn_reflns_limit_h_min -54
_diffrn_reflns_limit_k_max 32
_diffrn_reflns_limit_k_min -32
_diffrn_reflns_limit_l_max 14
_diffrn_reflns_limit_l_min -16
_diffrn_reflns_number 53010
_diffrn_reflns_theta_full 28.4588
_diffrn_reflns_theta_max 28.46
_diffrn_reflns_theta_min 1.74
_diffrn_standards_number 0
_exptl_absorpt_coefficient_mu 0.589
_exptl_absorpt_correction_type none
_exptl_crystal_colour colourless
_exptl_crystal_colour_primary colourless
_exptl_crystal_density_diffrn 1.1183
_exptl_crystal_F_000 3951.1988
_exptl_crystal_size_max 0.3
_exptl_crystal_size_mid 0.15
_exptl_crystal_size_min 0.15
_refine_diff_density_max 0.7376
_refine_diff_density_min -0.9178
_refine_diff_density_rms 0.1531
_refine_ls_d_res_high 0.7457
_refine_ls_d_res_low 11.4396
_refine_ls_goodness_of_fit_ref 0.9833
_refine_ls_hydrogen_treatment mixed
_refine_ls_matrix_type full
_refine_ls_number_constraints 60
_refine_ls_number_parameters 578
_refine_ls_number_reflns 14217
_refine_ls_number_restraints 0
_refine_ls_restrained_S_all 0.9833
_refine_ls_R_factor_all 0.1291
_refine_ls_R_factor_gt 0.0635
_refine_ls_shift/su_max 0.0033
_refine_ls_shift/su_mean 0.0005
_refine_ls_structure_factor_coef Fsqd
_refine_ls_weighting_details 'w=1/[\s^2^(Fo^2^)+(0.1321P)^2^] where P=(Fo^2^+2Fc^2^)/3'
_refine_ls_weighting_scheme calc
_refine_ls_wR_factor_ref 0.2419
_reflns_Friedel_coverage 0.0
_reflns_limit_h_max 52
_reflns_limit_h_min -54
_reflns_limit_k_max 32
_reflns_limit_k_min 0
_reflns_limit_l_max 16
_reflns_limit_l_min 0
_reflns_number_gt 6799
_reflns_number_total 14217
_reflns_threshold_expression I>=2u(I)
_cod_data_source_file c3cc44611e.txt
_cod_data_source_block mo_Chris_LOMeZn_DPA_0m
_cod_original_cell_volume 11443.7(18)
_cod_database_code 7109674
_olex2_refinement_description
;
1. Fixed Uiso
 At 1.2 times of:
  All C(H) groups
 At 1.5 times of:
  All C(H,H,H) groups
2.a Aromatic/amide H refined with riding coordinates:
 C1(H1), C2(H2), C3(H3), C5(H5), C7(H7), C8(H8), C9(H9), C13(H13), C16(H16),
 C17(H17), C22(H22), C24(H24), C26(H26), C27(H27), C29(H29), C30(H30), C31(H31),
  C36(H36), C39(H39), C40(H40), C41(H41), C42(H42), C43(H43), C44(H44),
 C45(H45), C46(H46)
2.b Idealised Me refined as rotating group:
 C34(H34a,H34b,H34c), C35(H35a,H35b,H35c)
;

loop_
_space_group_symop_id
_space_group_symop_operation_xyz
1 x,y,z
2 -x,y,-z+1/2
3 -x,-y,-z
4 x,-y,z-1/2
5 x+1/2,y+1/2,z
6 -x+1/2,y+1/2,-z+1/2
7 -x+1/2,-y+1/2,-z
8 x+1/2,-y+1/2,z-1/2

loop_
_atom_site_label
_atom_site_type_symbol
_atom_site_fract_x
_atom_site_fract_y
_atom_site_fract_z
_atom_site_U_iso_or_equiv
_atom_site_adp_type
_atom_site_occupancy
_atom_site_refinement_flags_posn
Zn1 Zn 0.112665(13) 0.27832(2) 0.23962(4) 0.04153(17) Uani 1.000000 .
S1 S 0.17287(4) 0.12519(6) 0.18624(14) 0.0772(5) Uani 1.000000 .
S2 S 0.19943(3) 0.42133(5) 0.73519(8) 0.0466(3) Uani 1.000000 .
S3 S 0.16790(4) 0.40253(5) 0.06799(10) 0.0557(3) Uani 1.000000 .
F1 F 0.23408(8) 0.38652(13) 0.9362(2) 0.0711(9) Uani 1.000000 .
F2 F 0.22196(8) 0.47264(14) 0.9296(2) 0.0780(10) Uani 1.000000 .
F3 F 0.26141(8) 0.44329(14) 0.8600(2) 0.0715(8) Uani 1.000000 .
N1 N 0.10637(9) 0.27249(16) 0.4155(3) 0.0455(9) Uani 1.000000 .
N2 N 0.12860(9) 0.35440(15) 0.3153(3) 0.0403(8) Uani 1.000000 .
N3 N 0.13308(9) 0.32126(15) 0.1120(3) 0.0393(8) Uani 1.000000 .
N4 N 0.08749(11) 0.20465(16) 0.1791(3) 0.0521(10) Uani 1.000000 .
N5 N 0.15449(11) 0.21788(16) 0.2527(3) 0.0523(10) Uani 1.000000 .
N6 N 0.05841(9) 0.30159(17) 0.1719(3) 0.0478(9) Uani 1.000000 .
O1 O 0.20036(9) 0.47217(13) 0.6758(3) 0.0576(9) Uani 1.000000 .
O2 O 0.16840(9) 0.41273(17) 0.7665(3) 0.0738(11) Uani 1.000000 .
O3 O 0.21250(13) 0.37347(16) 0.6922(3) 0.0933(15) Uani 1.000000 .
O4 O 0.29649(8) 0.28267(13) 0.2164(2) 0.0529(8) Uani 1.000000 .
C1 C 0.09489(12) 0.2293(2) 0.4606(4) 0.0557(13) Uani 1.000000 .
H1 H 0.09027(12) 0.1959(2) 0.4176(4) 0.0668(15) Uiso 1.000000 R
C2 C 0.08925(14) 0.2302(3) 0.5676(5) 0.0700(16) Uani 1.000000 .
H2 H 0.08005(14) 0.1987(3) 0.5961(5) 0.0840(19) Uiso 1.000000 R
C3 C 0.09726(15) 0.2773(3) 0.6308(5) 0.0777(18) Uani 1.000000 .
H3 H 0.09481(15) 0.2785(3) 0.7061(5) 0.093(2) Uiso 1.000000 R
C4 C 0.11330(11) 0.3192(2) 0.4754(3) 0.0465(11) Uani 1.000000 .
C5 C 0.10889(13) 0.3232(3) 0.5856(4) 0.0622(14) Uani 1.000000 .
H5 H 0.11384(13) 0.3568(3) 0.6279(4) 0.0747(17) Uiso 1.000000 R
C6 C 0.12594(11) 0.3662(2) 0.4197(3) 0.0467(11) Uani 1.000000 .
C7 C 0.13579(13) 0.4178(2) 0.4683(4) 0.0608(14) Uani 1.000000 .
H7 H 0.13348(13) 0.4264(2) 0.5420(4) 0.0730(16) Uiso 1.000000 R
C8 C 0.14879(14) 0.4560(2) 0.4093(4) 0.0641(14) Uani 1.000000 .
H8 H 0.15595(14) 0.4912(2) 0.4426(4) 0.0769(17) Uiso 1.000000 R
C9 C 0.15178(13) 0.4440(2) 0.2994(4) 0.0576(13) Uani 1.000000 .
H9 H 0.16056(13) 0.4704(2) 0.2567(4) 0.0692(15) Uiso 1.000000 R
C10 C 0.14136(11) 0.39215(18) 0.2570(3) 0.0411(10) Uani 1.000000 .
C11 C 0.14505(11) 0.37078(17) 0.1477(3) 0.0409(10) Uani 1.000000 .
C12 C 0.14305(11) 0.30650(19) 0.0155(3) 0.0439(10) Uani 1.000000 .
C13 C 0.16171(13) 0.3456(2) -0.0187(4) 0.0566(13) Uani 1.000000 .
H13 H 0.17041(13) 0.3421(2) -0.0833(4) 0.0679(15) Uiso 1.000000 R
C14 C 0.18921(13) 0.2220(2) 0.2670(4) 0.0544(13) Uani 1.000000 .
C15 C 0.20708(12) 0.2732(2) 0.3071(4) 0.0542(13) Uani 1.000000 .
C16 C 0.20255(13) 0.3011(3) 0.4035(4) 0.0659(15) Uani 1.000000 .
H16 H 0.18792(13) 0.2858(3) 0.4448(4) 0.0791(18) Uiso 1.000000 R
C17 C 0.22903(12) 0.2971(2) 0.2493(4) 0.0490(12) Uani 1.000000 .
H17 H 0.23250(12) 0.2790(2) 0.1841(4) 0.0588(14) Uiso 1.000000 R
C18 C 0.24579(12) 0.3467(2) 0.2853(4) 0.0497(12) Uani 1.000000 .
C19 C 0.26984(12) 0.3712(2) 0.2248(3) 0.0458(11) Uani 1.000000 .
C20 C 0.29510(12) 0.3390(2) 0.1958(3) 0.0469(11) Uani 1.000000 .
C21 C 0.31880(12) 0.3636(2) 0.1457(4) 0.0480(11) Uani 1.000000 .
C22 C 0.31605(13) 0.4197(2) 0.1228(4) 0.0541(12) Uani 1.000000 .
H22 H 0.33210(13) 0.4365(2) 0.0888(4) 0.0649(15) Uiso 1.000000 R
C23 C 0.29059(13) 0.4532(2) 0.1473(4) 0.0537(12) Uani 1.000000 .
C24 C 0.26804(13) 0.4271(2) 0.1990(4) 0.0543(12) Uani 1.000000 .
H24 H 0.25066(13) 0.4488(2) 0.2172(4) 0.0652(15) Uiso 1.000000 R
C25 C 0.34611(13) 0.3301(2) 0.1179(4) 0.0512(12) Uani 1.000000 .
C26 C 0.33964(12) 0.27799(19) 0.0640(3) 0.0450(11) Uani 1.000000 .
H26 H 0.31705(12) 0.26324(19) 0.0449(3) 0.0540(13) Uiso 1.000000 R
C27 C 0.39833(13) 0.2696(2) 0.0633(4) 0.0574(13) Uani 1.000000 .
H27 H 0.41616(13) 0.2491(2) 0.0451(4) 0.0688(15) Uiso 1.000000 R
C28 C 0.36564(12) 0.2480(2) 0.0384(3) 0.0459(11) Uani 1.000000 .
C29 C 0.37910(14) 0.3516(2) 0.1420(4) 0.0624(14) Uani 1.000000 .
H29 H 0.38388(14) 0.3870(2) 0.1771(4) 0.0748(16) Uiso 1.000000 R
C30 C 0.21908(14) 0.3501(3) 0.4377(4) 0.0750(18) Uani 1.000000 .
H30 H 0.21577(14) 0.3686(3) 0.5028(4) 0.090(2) Uiso 1.000000 R
C31 C 0.24046(12) 0.3730(2) 0.3796(4) 0.0614(14) Uani 1.000000 .
H31 H 0.25164(12) 0.4073(2) 0.4046(4) 0.0737(17) Uiso 1.000000 R
C32 C 0.23083(13) 0.4313(2) 0.8711(4) 0.0501(11) Uani 1.000000 .
C34 C 0.31316(14) 0.2679(2) 0.3316(4) 0.0722(16) Uani 1.000000 .
H34a H 0.3363(4) 0.2838(14) 0.3537(11) 0.108(2) Uiso 1.000000 GR
H34b H 0.2999(6) 0.2823(14) 0.3819(6) 0.108(2) Uiso 1.000000 GR
H34c H 0.3147(9) 0.2273(2) 0.3384(8) 0.108(2) Uiso 1.000000 GR
C35 C 0.28736(16) 0.5137(2) 0.1185(5) 0.0677(15) Uani 1.000000 .
H35a H 0.2675(6) 0.5291(4) 0.139(3) 0.102(2) Uiso 1.000000 GR
H35b H 0.3082(4) 0.5331(3) 0.161(2) 0.102(2) Uiso 1.000000 GR
H35c H 0.2843(10) 0.5185(2) 0.0365(7) 0.102(2) Uiso 1.000000 GR
C36 C 0.04544(13) 0.3525(2) 0.1653(4) 0.0630(14) Uani 1.000000 .
H36 H 0.06057(13) 0.3830(2) 0.1894(4) 0.0756(16) Uiso 1.000000 R
C37 C 0.03701(13) 0.2577(2) 0.1395(4) 0.0569(13) Uani 1.000000 .
C38 C 0.05397(14) 0.2030(2) 0.1460(5) 0.0626(14) Uani 1.000000 .
C39 C 0.20307(15) 0.1745(2) 0.2350(5) 0.0698(16) Uani 1.000000 .
H39 H 0.22670(15) 0.1699(2) 0.2398(5) 0.0838(19) Uiso 1.000000 R
C40 C 0.40528(14) 0.3215(2) 0.1151(4) 0.0655(14) Uani 1.000000 .
H40 H 0.42781(14) 0.3364(2) 0.1320(4) 0.0786(17) Uiso 1.000000 R
C41 C 0.01098(15) 0.3627(3) 0.1249(6) 0.0862(19) Uani 1.000000 .
H41 H 0.00223(15) 0.3996(3) 0.1193(6) 0.103(2) Uiso 1.000000 R
C42 C -0.01087(16) 0.3171(4) 0.0923(6) 0.097(2) Uani 1.000000 .
H42 H -0.03488(16) 0.3229(4) 0.0647(6) 0.117(3) Uiso 1.000000 R
C43 C 0.00181(15) 0.2647(3) 0.0997(5) 0.0778(17) Uani 1.000000 .
H43 H -0.01300(15) 0.2336(3) 0.0783(5) 0.093(2) Uiso 1.000000 R
C44 C 0.03650(19) 0.1529(3) 0.1116(8) 0.116(3) Uani 1.000000 .
H44 H 0.01215(19) 0.1518(3) 0.0899(8) 0.139(3) Uiso 1.000000 R
C45 C 0.0547(2) 0.1069(3) 0.1101(9) 0.137(4) Uani 1.000000 .
H45 H 0.0431(2) 0.0732(3) 0.0830(9) 0.165(4) Uiso 1.000000 R
C46 C 0.0903(2) 0.1071(3) 0.1473(8) 0.117(3) Uani 1.000000 .
H46 H 0.1033(2) 0.0740(3) 0.1499(8) 0.141(3) Uiso 1.000000 R
C47 C 0.10617(16) 0.1588(2) 0.1811(5) 0.0689(15) Uani 1.000000 .
C48 C 0.14231(15) 0.1689(2) 0.2112(5) 0.0625(14) Uani 1.000000 .

loop_
_atom_site_aniso_label
_atom_site_aniso_U_11
_atom_site_aniso_U_22
_atom_site_aniso_U_33
_atom_site_aniso_U_12
_atom_site_aniso_U_13
_atom_site_aniso_U_23
Zn1 0.0350(3) 0.0435(3) 0.0482(3) 0.0025(2) 0.0150(2) 0.0061(2)
S1 0.0861(12) 0.0517(8) 0.1082(11) 0.0286(8) 0.0508(9) 0.0222(8)
S2 0.0618(8) 0.0437(6) 0.0357(5) 0.0010(6) 0.0156(5) 0.0017(4)
S3 0.0651(9) 0.0491(7) 0.0619(7) -0.0008(6) 0.0327(6) 0.0119(6)
F1 0.080(2) 0.081(2) 0.0465(15) -0.0003(17) 0.0080(14) 0.0214(14)
F2 0.068(2) 0.092(2) 0.0648(17) 0.0157(18) 0.0025(15) -0.0335(16)
F3 0.0494(19) 0.098(2) 0.0687(18) -0.0001(17) 0.0188(14) 0.0159(16)
N1 0.030(2) 0.060(2) 0.0478(19) 0.0074(18) 0.0134(16) 0.0144(18)
N2 0.034(2) 0.050(2) 0.0367(17) 0.0037(17) 0.0097(14) 0.0031(15)
N3 0.034(2) 0.045(2) 0.0407(17) 0.0026(17) 0.0132(15) 0.0060(15)
N4 0.051(3) 0.049(2) 0.063(2) -0.000(2) 0.028(2) 0.0050(18)
N5 0.053(3) 0.051(2) 0.062(2) 0.017(2) 0.031(2) 0.0185(19)
N6 0.034(2) 0.056(2) 0.051(2) -0.0018(19) 0.0076(16) 0.0031(18)
O1 0.065(2) 0.055(2) 0.0529(18) -0.0035(17) 0.0161(16) 0.0156(15)
O2 0.057(2) 0.112(3) 0.0484(18) -0.027(2) 0.0061(16) 0.0164(18)
O3 0.155(4) 0.070(3) 0.050(2) 0.043(3) 0.019(2) -0.0108(18)
O4 0.055(2) 0.059(2) 0.0494(17) 0.0121(16) 0.0229(15) 0.0073(14)
C1 0.041(3) 0.063(3) 0.066(3) 0.005(2) 0.018(2) 0.025(3)
C2 0.052(3) 0.098(5) 0.063(3) 0.001(3) 0.020(3) 0.038(3)
C3 0.065(4) 0.122(6) 0.052(3) 0.007(4) 0.025(3) 0.030(3)
C4 0.031(2) 0.069(3) 0.040(2) 0.004(2) 0.0111(18) 0.007(2)
C5 0.051(3) 0.091(4) 0.046(3) 0.003(3) 0.015(2) 0.001(3)
C6 0.032(2) 0.063(3) 0.044(2) 0.001(2) 0.0095(19) -0.004(2)
C7 0.061(3) 0.076(4) 0.047(3) -0.010(3) 0.016(2) -0.017(2)
C8 0.071(4) 0.062(3) 0.063(3) -0.018(3) 0.024(3) -0.020(3)
C9 0.059(3) 0.052(3) 0.065(3) -0.013(3) 0.022(2) -0.004(2)
C10 0.038(3) 0.043(2) 0.044(2) -0.002(2) 0.0125(19) 0.0011(19)
C11 0.039(3) 0.040(2) 0.044(2) 0.005(2) 0.0108(19) 0.0094(18)
C12 0.044(3) 0.049(3) 0.042(2) 0.008(2) 0.0174(19) 0.007(2)
C13 0.067(3) 0.062(3) 0.051(3) 0.001(3) 0.034(2) 0.006(2)
C14 0.045(3) 0.068(3) 0.058(3) 0.019(3) 0.027(2) 0.018(2)
C15 0.036(3) 0.081(4) 0.046(2) 0.027(3) 0.012(2) 0.017(2)
C16 0.042(3) 0.111(5) 0.045(3) 0.020(3) 0.012(2) 0.015(3)
C17 0.040(3) 0.066(3) 0.042(2) 0.021(2) 0.0116(19) 0.010(2)
C18 0.036(3) 0.068(3) 0.044(2) 0.017(2) 0.0094(19) 0.003(2)
C19 0.045(3) 0.055(3) 0.038(2) 0.005(2) 0.0115(19) -0.0037(19)
C20 0.046(3) 0.055(3) 0.040(2) 0.005(2) 0.012(2) -0.005(2)
C21 0.043(3) 0.060(3) 0.043(2) 0.004(2) 0.015(2) -0.005(2)
C22 0.057(3) 0.059(3) 0.048(2) -0.009(3) 0.018(2) -0.015(2)
C23 0.059(3) 0.057(3) 0.043(2) 0.002(3) 0.011(2) -0.011(2)
C24 0.048(3) 0.069(3) 0.044(2) 0.009(3) 0.009(2) -0.012(2)
C25 0.048(3) 0.063(3) 0.047(2) -0.001(2) 0.019(2) -0.002(2)
C26 0.044(3) 0.057(3) 0.038(2) 0.001(2) 0.0175(19) 0.0024(19)
C27 0.052(3) 0.072(4) 0.055(3) 0.003(3) 0.027(2) -0.006(2)
C28 0.045(3) 0.057(3) 0.041(2) 0.000(2) 0.0226(19) -0.002(2)
C29 0.059(4) 0.067(4) 0.066(3) -0.005(3) 0.025(3) -0.014(3)
C30 0.045(3) 0.136(6) 0.043(3) 0.015(4) 0.010(2) -0.014(3)
C31 0.043(3) 0.097(4) 0.042(2) 0.008(3) 0.009(2) -0.013(2)
C32 0.049(3) 0.055(3) 0.049(2) 0.005(2) 0.017(2) 0.003(2)
C34 0.059(4) 0.087(4) 0.067(3) 0.024(3) 0.013(3) 0.022(3)
C35 0.081(4) 0.047(3) 0.078(3) -0.004(3) 0.025(3) -0.015(3)
C36 0.045(3) 0.059(3) 0.084(3) 0.008(3) 0.016(3) 0.006(3)
C37 0.039(3) 0.074(4) 0.059(3) -0.007(3) 0.016(2) -0.006(3)
C38 0.053(4) 0.055(3) 0.084(4) -0.013(3) 0.027(3) -0.015(3)
C39 0.061(4) 0.070(4) 0.087(4) 0.026(3) 0.036(3) 0.026(3)
C40 0.053(3) 0.072(4) 0.079(3) -0.011(3) 0.031(3) -0.022(3)
C41 0.043(4) 0.086(5) 0.118(5) 0.018(3) 0.002(3) -0.002(4)
C42 0.037(3) 0.136(7) 0.110(5) 0.014(4) 0.006(3) -0.006(5)
C43 0.042(3) 0.084(4) 0.105(4) -0.005(3) 0.014(3) -0.019(4)
C44 0.068(5) 0.078(5) 0.210(8) -0.027(4) 0.055(5) -0.042(5)
C45 0.103(7) 0.054(4) 0.273(11) -0.032(4) 0.082(7) -0.045(6)
C46 0.124(7) 0.042(4) 0.215(9) -0.007(4) 0.096(7) -0.007(4)
C47 0.072(4) 0.044(3) 0.103(4) 0.003(3) 0.044(3) 0.001(3)
C48 0.072(4) 0.048(3) 0.083(3) 0.014(3) 0.045(3) 0.018(3)

loop_
_atom_type_symbol
_atom_type_scat_dispersion_real
_atom_type_scat_dispersion_imag
_atom_type_scat_source
_atom_type_scat_dispersion_source
C 0.00347 0.00161 'International Tables Volume C Table 6.1.1.4 (pp. 500-502)' 'Henke, Gullikson and Davis, At. Data and Nucl. Data Tables, 1993, 54, 2'
F 0.01794 0.01033 'International Tables Volume C Table 6.1.1.4 (pp. 500-502)' 'Henke, Gullikson and Davis, At. Data and Nucl. Data Tables, 1993, 54, 2'
H 0.00000 0.00000 'International Tables Volume C Table 6.1.1.4 (pp. 500-502)' 'Henke, Gullikson and Davis, At. Data and Nucl. Data Tables, 1993, 54, 2'
Zn 0.31207 1.46666 'International Tables Volume C Table 6.1.1.4 (pp. 500-502)' 'Henke, Gullikson and Davis, At. Data and Nucl. Data Tables, 1993, 54, 2'
O 0.01158 0.00611 'International Tables Volume C Table 6.1.1.4 (pp. 500-502)' 'Henke, Gullikson and Davis, At. Data and Nucl. Data Tables, 1993, 54, 2'
N 0.00653 0.00323 'International Tables Volume C Table 6.1.1.4 (pp. 500-502)' 'Henke, Gullikson and Davis, At. Data and Nucl. Data Tables, 1993, 54, 2'
S 0.12424 0.12443 'International Tables Volume C Table 6.1.1.4 (pp. 500-502)' 'Henke, Gullikson and Davis, At. Data and Nucl. Data Tables, 1993, 54, 2'

loop_
_geom_angle_atom_site_label_1
_geom_angle_atom_site_label_2
_geom_angle_atom_site_label_3
_geom_angle
_geom_angle_site_symmetry_1
_geom_angle_site_symmetry_3
N2 Zn1 N1 74.40(14) . .
N3 Zn1 N1 150.36(14) . .
N3 Zn1 N2 76.63(13) . .
N4 Zn1 N1 96.55(14) . .
N4 Zn1 N2 167.17(14) . .
N4 Zn1 N3 113.04(14) . .
N5 Zn1 N1 100.10(13) . .
N5 Zn1 N2 114.20(15) . .
N5 Zn1 N3 86.11(13) . .
N5 Zn1 N4 75.90(16) . .
N6 Zn1 N1 90.76(13) . .
N6 Zn1 N2 95.79(14) . .
N6 Zn1 N3 98.26(13) . .
N6 Zn1 N4 74.93(16) . .
N6 Zn1 N5 149.82(16) . .
C48 S1 C39 89.8(3) . .
O2 S2 O1 114.0(2) . .
O3 S2 O1 116.3(2) . .
O3 S2 O2 115.1(3) . .
C32 S2 O1 104.0(2) . .
C32 S2 O2 103.1(2) . .
C32 S2 O3 101.8(2) . .
C13 S3 C11 88.9(2) . .
C1 N1 Zn1 126.6(3) . .
C4 N1 Zn1 114.3(3) . .
C4 N1 C1 119.0(4) . .
C6 N2 Zn1 121.0(3) . .
C10 N2 Zn1 118.8(3) . .
C10 N2 C6 120.2(4) . .
C11 N3 Zn1 111.5(3) . .
C12 N3 Zn1 136.7(3) . .
C12 N3 C11 110.2(4) . .
C38 N4 Zn1 120.3(3) . .
C47 N4 Zn1 118.5(4) . .
C47 N4 C38 121.1(5) . .
C14 N5 Zn1 134.6(3) . .
C48 N5 Zn1 111.1(3) . .
C48 N5 C14 112.1(4) . .
C36 N6 Zn1 126.6(3) . .
C37 N6 Zn1 114.0(3) . .
C37 N6 C36 119.3(4) . .
C34 O4 C20 114.2(4) . .
C2 C1 N1 123.3(5) . .
C3 C2 C1 118.1(5) . .
C5 C3 C2 119.9(5) . .
C5 C4 N1 121.3(4) . .
C6 C4 N1 116.3(4) . .
C6 C4 C5 122.4(5) . .
C4 C5 C3 118.4(5) . .
C4 C6 N2 113.6(4) . .
C7 C6 N2 120.5(4) . .
C7 C6 C4 125.8(4) . .
C8 C7 C6 119.2(4) . .
C9 C8 C7 120.7(5) . .
C10 C9 C8 116.6(4) . .
C9 C10 N2 122.7(4) . .
C11 C10 N2 113.0(4) . .
C11 C10 C9 124.2(4) . .
N3 C11 S3 115.3(3) . .
C10 C11 S3 124.5(3) . .
C10 C11 N3 119.8(4) . .
C13 C12 N3 113.6(4) . .
C28 C12 N3 121.2(4) 7 .
C28 C12 C13 125.2(4) 7 .
C12 C13 S3 111.8(3) . .
C15 C14 N5 120.4(4) . .
C39 C14 N5 112.7(5) . .
C39 C14 C15 126.8(5) . .
C16 C15 C14 121.5(5) . .
C17 C15 C14 120.5(4) . .
C17 C15 C16 118.0(5) . .
C30 C16 C15 120.2(5) . .
C18 C17 C15 121.2(4) . .
C19 C18 C17 120.9(4) . .
C31 C18 C17 119.1(5) . .
C31 C18 C19 120.1(5) . .
C20 C19 C18 121.7(4) . .
C24 C19 C18 119.8(4) . .
C24 C19 C20 118.5(4) . .
C19 C20 O4 119.6(4) . .
C21 C20 O4 119.7(4) . .
C21 C20 C19 120.7(4) . .
C22 C21 C20 118.3(4) . .
C25 C21 C20 121.0(4) . .
C25 C21 C22 120.7(4) . .
C23 C22 C21 122.9(5) . .
C24 C23 C22 116.6(5) . .
C35 C23 C22 122.1(5) . .
C35 C23 C24 121.2(5) . .
C23 C24 C19 122.8(5) . .
C26 C25 C21 122.4(4) . .
C29 C25 C21 119.1(4) . .
C29 C25 C26 118.5(4) . .
C28 C26 C25 121.0(4) . .
C40 C27 C28 120.1(5) . .
C26 C28 C12 117.6(4) . 7
C27 C28 C12 122.4(4) . 7
C27 C28 C26 120.0(4) . .
C40 C29 C25 120.5(5) . .
C31 C30 C16 121.0(5) . .
C30 C31 C18 120.5(6) . .
F1 C32 S2 111.8(3) . .
F2 C32 S2 111.4(3) . .
F2 C32 F1 106.6(4) . .
F3 C32 S2 112.6(3) . .
F3 C32 F1 107.3(4) . .
F3 C32 F2 106.9(4) . .
C41 C36 N6 122.4(5) . .
C38 C37 N6 115.3(4) . .
C43 C37 N6 121.6(5) . .
C43 C37 C38 123.0(5) . .
C37 C38 N4 114.7(4) . .
C44 C38 N4 121.1(6) . .
C44 C38 C37 124.1(6) . .
C14 C39 S1 111.7(4) . .
C29 C40 C27 119.9(5) . .
C42 C41 C36 117.7(6) . .
C43 C42 C41 120.9(6) . .
C42 C43 C37 118.0(6) . .
C45 C44 C38 118.8(7) . .
C46 C45 C44 121.4(7) . .
C47 C46 C45 116.7(6) . .
C46 C47 N4 120.8(6) . .
C48 C47 N4 113.7(5) . .
C48 C47 C46 125.3(6) . .
N5 C48 S1 113.7(4) . .
C47 C48 S1 126.1(4) . .
C47 C48 N5 119.8(5) . .

loop_
_geom_bond_atom_site_label_1
_geom_bond_atom_site_label_2
_geom_bond_distance
_geom_bond_site_symmetry_2
Zn1 N1 2.231(3) .
Zn1 N2 2.073(4) .
Zn1 N3 2.207(3) .
Zn1 N4 2.079(4) .
Zn1 N5 2.206(4) .
Zn1 N6 2.201(4) .
S1 C39 1.693(6) .
S1 C48 1.713(5) .
S2 O1 1.427(3) .
S2 O2 1.425(4) .
S2 O3 1.426(4) .
S2 C32 1.810(5) .
S3 C11 1.696(4) .
S3 C13 1.706(5) .
F1 C32 1.324(5) .
F2 C32 1.330(5) .
F3 C32 1.315(5) .
N1 C1 1.319(5) .
N1 C4 1.329(6) .
N2 C6 1.337(5) .
N2 C10 1.341(5) .
N3 C11 1.316(5) .
N3 C12 1.390(5) .
N4 C38 1.309(6) .
N4 C47 1.334(6) .
N5 C14 1.374(6) .
N5 C48 1.325(7) .
N6 C36 1.328(6) .
N6 C37 1.355(6) .
O4 C20 1.378(5) .
O4 C34 1.429(6) .
C1 C2 1.383(7) .
C2 C3 1.360(8) .
C3 C5 1.373(8) .
C4 C5 1.406(6) .
C4 C6 1.480(6) .
C6 C7 1.388(6) .
C7 C8 1.358(7) .
C8 C9 1.408(6) .
C9 C10 1.372(6) .
C10 C11 1.472(6) .
C12 C13 1.343(6) .
C12 C28 1.467(6) 7
C14 C15 1.446(7) .
C14 C39 1.376(7) .
C15 C16 1.407(7) .
C15 C17 1.400(6) .
C16 C30 1.364(8) .
C17 C18 1.386(7) .
C18 C19 1.493(6) .
C18 C31 1.380(6) .
C19 C20 1.403(6) .
C19 C24 1.380(6) .
C20 C21 1.401(6) .
C21 C22 1.379(6) .
C21 C25 1.480(6) .
C22 C23 1.404(7) .
C23 C24 1.392(7) .
C23 C35 1.495(7) .
C25 C26 1.408(6) .
C25 C29 1.388(7) .
C26 C28 1.381(6) .
C27 C28 1.378(6) .
C27 C40 1.395(7) .
C29 C40 1.395(7) .
C30 C31 1.375(7) .
C36 C41 1.371(7) .
C37 C38 1.479(7) .
C37 C43 1.387(7) .
C38 C44 1.403(8) .
C41 C42 1.399(9) .
C42 C43 1.357(9) .
C44 C45 1.335(10) .
C45 C46 1.388(11) .
C46 C47 1.411(8) .
C47 C48 1.431(8) .

loop_
_smtbx_masks_void_nr
_smtbx_masks_void_average_x
_smtbx_masks_void_average_y
_smtbx_masks_void_average_z
_smtbx_masks_void_volume
_smtbx_masks_void_count_electrons
1 0.000 -0.454 -0.329 1997.8 306.3
2 0.250 0.250 0.000 25.1 0.0
3 0.250 0.750 0.500 25.1 0.0
4 0.500 -0.696 -0.180 1997.8 306.3
5 0.750 0.250 0.500 25.1 0.0
6 0.750 0.750 0.000 25.1 0.0
